data_2004485
loop_
_publ_author_name
'Ferguson, G.'
'Glidewell, C.'
'Patterson, I. L. J.'

_publ_section_title
;
 Tris(4-methoxyphenyl)methanol
;
_journal_issue 2
_journal_name_full 'Acta Crystallographica Section C'
_journal_page_first 420
_journal_page_last 423
_journal_paper_doi 10.1107/S0108270195013990
_journal_volume 52
_journal_year 1996
_chemical_formula_moiety 'C22 H22 O4'
_chemical_formula_structural '(C H3 O C6 H4)3 C O H'
_chemical_formula_sum 'C22 H22 O4'
_chemical_formula_weight 350.40
_chemical_name_systematic
;
Tris(4-methoxyphenyl)methanol
;
_space_group_IT_number 4
_symmetry_cell_setting monoclinic
_symmetry_space_group_name_Hall 'P 2yb'
_symmetry_space_group_name_H-M 'P 1 21 1'
_cell_angle_alpha 90
_cell_angle_beta 101.332(11)
_cell_angle_gamma 90
_cell_formula_units_Z 4
_cell_length_a 10.2784(14)
_cell_length_b 10.5411(14)
_cell_length_c 17.794(3)
_cell_measurement_reflns_used 25
_cell_measurement_temperature 294.0(10)
_cell_measurement_theta_max 18.05
_cell_measurement_theta_min 9.05
_cell_volume 1890.3(5)
_computing_cell_refinement 'SET4 (de Boer & Duisenberg, 1984) and Enraf-Nonius CELDIM'
_computing_data_collection 'CAD-4/PC Software (Enraf-Nonius, 1992)'
_computing_data_reduction 'DATRD2 in NRCVAX94 (Gabe, Le Page, Charland, Lee & White, 1989)'
_computing_molecular_graphics 'NRCVAX94, PLATON (Spek, 1995a) and PLUTON (Spek 1995b)'
_computing_publication_material 'NRCVAX94, SHELXL93  and WordPerfect'
_computing_structure_refinement 'NRCVAX94 and SHELXL93 (Sheldrick, 1993)'
_computing_structure_solution 'SHELXS86 (Sheldrick, 1985)'
_diffrn_ambient_temperature 294.0(10)
_diffrn_measurement_device 'Enraf-Nonius CAD-4'
_diffrn_measurement_method \q/2\q
_diffrn_radiation_monochromator graphite
_diffrn_radiation_source 'X-ray tube'
_diffrn_radiation_type MoK\a
_diffrn_radiation_wavelength 0.7107
_diffrn_reflns_av_R_equivalents 0.007
_diffrn_reflns_av_sigmaI/netI 0.0507
_diffrn_reflns_limit_h_max 12
_diffrn_reflns_limit_h_min -13
_diffrn_reflns_limit_k_max 13
_diffrn_reflns_limit_k_min 0
_diffrn_reflns_limit_l_max 22
_diffrn_reflns_limit_l_min 0
_diffrn_reflns_number 4554
_diffrn_reflns_theta_max 26.90
_diffrn_reflns_theta_min 2.02
_diffrn_standards_decay_% none
_diffrn_standards_interval_time 120
_diffrn_standards_number 3
_exptl_absorpt_coefficient_mu 0.084
_exptl_absorpt_correction_type none
_exptl_crystal_colour colourless
_exptl_crystal_density_diffrn 1.231
_exptl_crystal_density_meas ?
_exptl_crystal_description block
_exptl_crystal_F_000 744
_exptl_crystal_size_max 0.37
_exptl_crystal_size_mid 0.35
_exptl_crystal_size_min 0.21
_refine_diff_density_max .146
_refine_diff_density_min -.192
_refine_ls_abs_structure_details 'Flack (1983) parameter = -0.5(12)'
_refine_ls_abs_structure_Flack -0.5(12)
_refine_ls_extinction_method none
_refine_ls_goodness_of_fit_all 0.927
_refine_ls_goodness_of_fit_obs 1.141
_refine_ls_hydrogen_treatment 'H atoms riding (SHELXL defaults; C---H 0.93--0.96, O---H 0.82\%A)'
_refine_ls_matrix_type full
_refine_ls_number_parameters 477
_refine_ls_number_reflns 4338
_refine_ls_number_restraints 1
_refine_ls_restrained_S_all 0.927
_refine_ls_restrained_S_obs 1.141
_refine_ls_R_factor_all 0.0869
_refine_ls_R_factor_obs 0.0407
_refine_ls_shift/esd_max 0.007
_refine_ls_shift/esd_mean 0.001
_refine_ls_structure_factor_coef Fsqd
_refine_ls_weighting_scheme
;
calc w = 1/[\s^2^(F~o~^2^) + (0.0529P)^2^]
where P = (F~o~^2^ + 2F~c~^2^)/3
;
_refine_ls_wR_factor_all 0.0979
_refine_ls_wR_factor_obs 0.0872
_reflns_number_observed 2494
_reflns_number_total 4338
_reflns_observed_criterion >2\s(I)
_cod_data_source_file cf1052.cif
_cod_data_source_block I
_cod_depositor_comments
;
The following automatic conversions were performed:

'_exptl_crystal_density_meas' value 'not measured' was changed to '?'
- the value is perceived as not measured.

Automatic conversion script
Id: cif_fix_values 3008 2015-01-20 13:52:24Z robertas 
;
_cod_original_sg_symbol_H-M 'P 21'
_cod_database_code 2004485

loop_
_symmetry_equiv_pos_as_xyz
'x, y, z'
'-x, y+1/2, -z'

loop_
_atom_site_aniso_label
_atom_site_aniso_U_11
_atom_site_aniso_U_22
_atom_site_aniso_U_33
_atom_site_aniso_U_12
_atom_site_aniso_U_13
_atom_site_aniso_U_23
O1 0.0516(13) 0.0606(15) 0.0517(13) 0.0074(11) -0.0020(10) -0.0041(11)
C11 0.041(2) 0.051(2) 0.047(2) 0.0038(15) 0.0017(13) -0.0018(15)
C111 0.044(2) 0.043(2) 0.045(2) 0.0011(15) 0.0084(13) -0.0064(15)
C112 0.055(2) 0.077(3) 0.044(2) -0.002(2) 0.0049(14) -0.002(2)
C113 0.068(2) 0.089(3) 0.048(2) -0.002(2) 0.022(2) 0.009(2)
C114 0.049(2) 0.064(2) 0.054(2) -0.001(2) 0.016(2) -0.008(2)
C115 0.048(2) 0.082(3) 0.049(2) -0.008(2) 0.0046(14) -0.007(2)
C116 0.055(2) 0.076(2) 0.040(2) -0.007(2) 0.0103(14) 0.000(2)
O11 0.0547(14) 0.121(2) 0.0656(14) -0.022(2) 0.0227(12) -0.009(2)
C117 0.050(2) 0.151(5) 0.093(3) -0.011(3) 0.019(2) -0.019(3)
C121 0.039(2) 0.053(2) 0.043(2) 0.004(2) 0.0035(13) -0.006(2)
C122 0.048(2) 0.059(2) 0.083(3) -0.005(2) 0.013(2) -0.018(2)
C123 0.046(2) 0.068(3) 0.089(3) -0.012(2) 0.005(2) -0.015(2)
C124 0.066(2) 0.049(2) 0.055(2) -0.003(2) 0.005(2) -0.004(2)
C125 0.060(2) 0.057(2) 0.066(2) 0.006(2) 0.019(2) 0.001(2)
C126 0.048(2) 0.053(2) 0.057(2) -0.001(2) 0.0092(15) -0.004(2)
O12 0.087(2) 0.056(2) 0.097(2) -0.0093(14) 0.022(2) -0.0167(14)
C127 0.131(4) 0.051(3) 0.092(3) -0.001(2) 0.037(3) -0.009(2)
C131 0.036(2) 0.048(2) 0.053(2) -0.0028(14) 0.0093(13) -0.004(2)
C132 0.055(2) 0.047(2) 0.051(2) -0.004(2) 0.0113(15) 0.000(2)
C133 0.055(2) 0.043(2) 0.063(2) -0.002(2) 0.017(2) -0.008(2)
C134 0.061(2) 0.054(2) 0.056(2) -0.008(2) 0.024(2) -0.011(2)
C135 0.084(3) 0.053(2) 0.057(2) -0.004(2) 0.025(2) 0.003(2)
C136 0.069(2) 0.041(2) 0.060(2) -0.004(2) 0.017(2) -0.004(2)
O13 0.115(2) 0.059(2) 0.0647(14) -0.001(2) 0.0436(14) -0.0085(13)
C137 0.097(3) 0.065(3) 0.076(2) -0.001(2) 0.036(2) -0.015(2)
O2 0.0751(15) 0.0525(14) 0.0554(13) 0.0052(12) 0.0279(11) -0.0071(11)
C21 0.060(2) 0.037(2) 0.051(2) 0.0014(15) 0.0238(15) -0.0064(14)
C211 0.052(2) 0.028(2) 0.056(2) 0.0019(14) 0.0167(14) -0.0018(14)
C212 0.057(2) 0.047(2) 0.063(2) 0.000(2) 0.029(2) 0.003(2)
C213 0.043(2) 0.051(2) 0.081(2) 0.006(2) 0.018(2) 0.010(2)
C214 0.057(2) 0.053(2) 0.065(2) 0.003(2) 0.014(2) 0.016(2)
C215 0.053(2) 0.060(2) 0.062(2) -0.001(2) 0.021(2) 0.011(2)
C216 0.043(2) 0.049(2) 0.058(2) 0.0056(15) 0.0164(14) 0.008(2)
O21 0.060(2) 0.120(3) 0.080(2) 0.012(2) 0.0087(13) 0.038(2)
C217 0.060(3) 0.209(7) 0.117(4) 0.032(3) 0.006(2) 0.067(4)
C221 0.053(2) 0.041(2) 0.044(2) 0.004(2) 0.0080(13) -0.0026(14)
C222 0.054(2) 0.050(2) 0.063(2) 0.003(2) 0.013(2) -0.006(2)
C223 0.066(2) 0.049(2) 0.066(2) -0.008(2) 0.009(2) -0.008(2)
C224 0.054(2) 0.066(2) 0.049(2) -0.002(2) 0.0021(15) 0.006(2)
C225 0.055(2) 0.060(2) 0.059(2) 0.011(2) 0.016(2) 0.004(2)
C226 0.058(2) 0.042(2) 0.053(2) 0.004(2) 0.0121(15) -0.0009(15)
O22 0.0539(15) 0.092(2) 0.094(2) -0.0102(14) 0.0173(13) 0.007(2)
C227 0.088(3) 0.100(4) 0.111(4) -0.047(3) 0.018(3) -0.006(3)
C231 0.053(2) 0.037(2) 0.046(2) -0.0023(15) 0.0166(15) 0.0029(15)
C232 0.065(2) 0.040(2) 0.042(2) 0.002(2) 0.0111(15) 0.0032(14)
C233 0.063(2) 0.040(2) 0.049(2) -0.003(2) 0.012(2) -0.004(2)
C234 0.066(2) 0.034(2) 0.058(2) 0.002(2) 0.017(2) 0.004(2)
C235 0.094(3) 0.049(2) 0.049(2) 0.003(2) 0.008(2) 0.013(2)
C236 0.085(3) 0.054(2) 0.046(2) -0.001(2) 0.008(2) -0.002(2)
O23 0.115(2) 0.0403(15) 0.070(2) 0.0005(14) 0.0156(15) 0.0083(12)
C237 0.139(4) 0.038(2) 0.093(3) -0.008(2) 0.013(3) -0.005(2)

loop_
_atom_site_label
_atom_site_occupancy
_atom_site_fract_x
_atom_site_fract_y
_atom_site_fract_z
_atom_site_U_iso_or_equiv
_atom_site_thermal_displace_type
_atom_site_calc_flag
_atom_site_refinement_flags
_atom_site_type_symbol
O1 1 .2185(2) .0000(2) .84164(12) .0563(6) Uani d . O
C11 1 .3159(3) -.0711(3) .8963(2) .0474(8) Uani d . C
C111 1 .4558(3) -.0284(3) .8878(2) .0438(7) Uani d . C
C112 1 .4820(3) .0043(4) .8172(2) .0592(9) Uani d . C
C113 1 .6081(3) .0358(4) .8082(2) .0670(10) Uani d . C
C114 1 .7120(3) .0366(3) .8702(2) .0549(9) Uani d . C
C115 1 .6888(3) .0035(4) .9406(2) .0600(9) Uani d . C
C116 1 .5615(3) -.0280(4) .9488(2) .0570(9) Uani d . C
O11 1 .8334(2) .0686(3) .85487(13) .0790(8) Uani d . O
C117 1 .9409(4) .0822(6) .9170(2) .0972(15) Uani d . C
C121 1 .2937(3) -0.2127(3) .8800(2) .0457(7) Uani d . C
C122 1 .1671(3) -0.2626(4) .8744(2) .0635(10) Uani d . C
C123 1 .1408(3) -0.3894(4) .8598(2) .0687(10) Uani d . C
C124 1 .2428(4) -0.4697(3) .8493(2) .0575(9) Uani d . C
C125 1 .3676(3) -0.4215(4) .8537(2) .0601(9) Uani d . C
C126 1 .3920(3) -0.2935(3) .8697(2) .0530(8) Uani d . C
O12 1 .2073(3) -0.5953(2) .8366(2) .0792(8) Uani d . O
C127 1 .3042(5) -0.6790(4) .8175(2) .0895(13) Uani d . C
C131 1 .2912(3) -.0328(3) .9747(2) .0455(7) Uani d . C
C132 1 .2732(3) .0940(3) .9907(2) .0507(8) Uani d . C
C133 1 .2533(3) .1348(3) 1.0611(2) .0528(8) Uani d . C
C134 1 .2538(3) .0488(3) 1.1192(2) .0551(9) Uani d . C
C135 1 .2723(4) -.0784(3) 1.1050(2) .0634(10) Uani d . C
C136 1 .2915(3) -0.1181(3) 1.0341(2) .0560(8) Uani d . C
O13 1 .2372(3) .0785(2) 1.19128(13) .0763(7) Uani d . O
C137 1 .2238(4) .2085(4) 1.2090(2) .0765(11) Uani d . C
O2 1 .1636(2) .4663(2) .30421(11) .0589(6) Uani d . O
C21 1 .1057(3) .5171(3) .3653(2) .0475(8) Uani d . C
C211 1 .1892(3) .4628(3) .4388(2) .0445(7) Uani d . C
C212 1 .3246(3) .4404(3) .4452(2) .0533(8) Uani d . C
C213 1 .4015(3) .3961(3) .5127(2) .0577(9) Uani d . C
C214 1 .3457(3) .3735(3) .5752(2) .0583(8) Uani d . C
C215 1 .2115(3) .3954(3) .5697(2) .0568(9) Uani d . C
C216 1 .1356(3) .4384(3) .5028(2) .0491(8) Uani d . C
O21 1 .4119(3) .3292(3) .6446(2) .0875(9) Uani d . O
C217 1 .5528(4) .3214(7) .6574(3) .130(2) Uani d . C
C221 1 -.0375(3) .4718(3) .3558(2) .0463(7) Uani d . C
C222 1 -.0692(3) .3460(3) .3362(2) .0555(8) Uani d . C
C223 1 -0.1937(3) .2970(4) .3360(2) .0612(9) Uani d . C
C224 1 -0.2913(3) .3720(4) .3551(2) .0575(9) Uani d . C
C225 1 -0.2639(3) .4987(3) .3719(2) .0571(9) Uani d . C
C226 1 -0.1391(3) .5471(3) .3720(2) .0513(8) Uani d . C
O22 1 -0.4175(2) .3327(3) .3591(2) .0793(8) Uani d . O
C227 1 -0.4455(4) .2004(5) .3501(3) .100(2) Uani d . C
C231 1 .1142(3) .6620(3) .3660(2) .0445(7) Uani d . C
C232 1 .1621(3) .7297(3) .4319(2) .0488(8) Uani d . C
C233 1 .1693(3) .8612(3) .4324(2) .0506(8) Uani d . C
C234 1 .1287(3) .9272(3) .3654(2) .0521(8) Uani d . C
C235 1 .0775(4) .8623(3) .2988(2) .0646(9) Uani d . C
C236 1 .0705(4) .7318(3) .2998(2) .0620(9) Uani d . C
O23 1 .1340(3) 1.0568(2) .35980(14) .0755(8) Uani d . O
C237 1 .1932(5) 1.1241(4) .4260(3) .0915(15) Uani d . C
H1 1 .2023 -0.0382 .8007 .084 Uiso calc R H
H112 1 .4130 .0050 .7746 .071 Uiso calc R H
H113 1 .6231 .0569 .7599 .080 Uiso calc R H
H115 1 .7582 .0020 .9828 .072 Uiso calc R H
H116 1 .5469 -0.0497 .9971 .068 Uiso calc R H
H11A 1 1.0177 .1102 .8986 .146 Uiso calc R H
H11B 1 .9593 .0020 .9425 .146 Uiso calc R H
H11C 1 .9188 .1435 .9524 .146 Uiso calc R H
H122 1 .0982 -0.2090 .8808 .076 Uiso calc R H
H123 1 .0554 -0.4209 .8570 .082 Uiso calc R H
H125 1 .4362 -0.4744 .8460 .072 Uiso calc R H
H126 1 .4777 -0.2624 .8735 .064 Uiso calc R H
H12A 1 .3775 -0.6854 .8601 .134 Uiso calc R H
H12B 1 .3350 -0.6467 .7737 .134 Uiso calc R H
H12C 1 .2656 -0.7613 .8058 .134 Uiso calc R H
H132 1 .2747 .1538 .9525 .061 Uiso calc R H
H133 1 .2395 .2205 1.0694 .063 Uiso calc R H
H135 1 .2718 -0.1377 1.1437 .076 Uiso calc R H
H136 1 .3049 -0.2038 1.0260 .067 Uiso calc R H
H13A 1 .2061 .2160 1.2597 .115 Uiso calc R H
H13B 1 .1519 .2449 1.1728 .115 Uiso calc R H
H13C 1 .3046 .2524 1.2063 .115 Uiso calc R H
H2 1 .1290 .4998 .2636 .088 Uiso calc R H
H212 1 .3640 .4555 .4032 .064 Uiso calc R H
H213 1 .4916 .3817 .5157 .069 Uiso calc R H
H215 1 .1727 .3806 .6119 .068 Uiso calc R H
H216 1 .0454 .4517 .5003 .059 Uiso calc R H
H21A 1 .5865 .2963 .7094 .195 Uiso calc R H
H21B 1 .5885 .4028 .6482 .195 Uiso calc R H
H21C 1 .5782 .2600 .6232 .195 Uiso calc R H
H222 1 -0.0045 .2936 .3229 .067 Uiso calc R H
H223 1 -0.2116 .2125 .3229 .073 Uiso calc R H
H225 1 -0.3300 .5514 .3832 .069 Uiso calc R H
H226 1 -0.1227 .6325 .3833 .062 Uiso calc R H
H22A 1 -0.5339 .1843 .3578 .150 Uiso calc R H
H22B 1 -0.3832 .1536 .3871 .150 Uiso calc R H
H22C 1 -0.4383 .1745 .2994 .150 Uiso calc R H
H232 1 .1906 .6858 .4775 .059 Uiso calc R H
H233 1 .2014 .9043 .4778 .061 Uiso calc R H
H235 1 .0480 .9065 .2534 .077 Uiso calc R H
H236 1 .0353 .6892 .2547 .074 Uiso calc R H
H23A 1 .2005 1.2121 .4135 .137 Uiso calc R H
H23B 1 .2800 1.0903 .4455 .137 Uiso calc R H
H23C 1 .1395 1.1160 .4642 .137 Uiso calc R H

loop_
_atom_type_symbol
_atom_type_description
_atom_type_scat_dispersion_real
_atom_type_scat_dispersion_imag
_atom_type_scat_source
C C .0033 .0016 'International Tables Vol C Tables 4.2.6.8 and 6.1.1.4'
H H .0000 .0000 'International Tables Vol C Tables 4.2.6.8 and 6.1.1.4'
O O .0106 .0060 'International Tables Vol C Tables 4.2.6.8 and 6.1.1.4'

loop_
_geom_angle_atom_site_label_1
_geom_angle_atom_site_label_2
_geom_angle_atom_site_label_3
_geom_angle
_geom_angle_publ_flag
O1 C11 C111 108.4(2) yes
O1 C11 C121 108.5(2) yes
O1 C11 C131 105.0(2) yes
C111 C11 C121 111.9(2) yes
C111 C11 C131 109.9(2) yes
C121 C11 C131 112.9(3) yes
C11 C111 C112 121.0(3) ?
C11 C111 C116 122.0(3) ?
C112 C111 C116 116.9(3) ?
C111 C112 C113 121.4(3) ?
C112 C113 C114 120.6(3) ?
O11 C114 C113 115.8(3) yes
O11 C114 C115 125.1(3) yes
C113 C114 C115 119.1(3) yes
C114 C115 C116 119.8(3) ?
C111 C116 C115 122.2(3) ?
C114 O11 C117 118.2(3) yes
C11 C121 C122 119.1(3) ?
C11 C121 C126 123.3(3) ?
C122 C121 C126 117.6(3) ?
C121 C122 C123 121.8(3) ?
C122 C123 C124 119.4(3) ?
O12 C124 C123 115.1(3) yes
O12 C124 C125 125.5(3) yes
C123 C124 C125 119.4(3) yes
C124 C125 C126 120.1(3) ?
C121 C126 C125 121.7(3) ?
C124 O12 C127 117.4(3) yes
C132 C131 C136 116.7(3) ?
C11 C131 C132 119.8(3) ?
C11 C131 C136 123.4(3) ?
C131 C132 C133 122.5(3) ?
C132 C133 C134 119.9(3) ?
O13 C134 C133 124.9(3) yes
O13 C134 C135 116.2(3) yes
C133 C134 C135 118.9(3) yes
C134 C135 C136 120.6(3) ?
C131 C136 C135 121.4(3) ?
C134 O13 C137 117.8(3) yes
O2 C21 C211 105.2(2) yes
O2 C21 C221 109.4(2) yes
O2 C21 C231 110.2(3) yes
C211 C21 C221 110.2(2) yes
C211 C21 C231 110.2(3) yes
C221 C21 C231 111.4(3) yes
C21 C211 C212 121.1(3) ?
C21 C211 C216 121.8(3) ?
C212 C211 C216 117.0(3) ?
C211 C212 C213 121.2(3) ?
C212 C213 C214 120.4(3) ?
O21 C214 C213 125.4(3) yes
O21 C214 C215 115.6(3) yes
C213 C214 C215 119.0(3) yes
C214 C215 C216 120.5(3) ?
C211 C216 C215 121.8(3) ?
C214 O21 C217 118.2(3) yes
C21 C221 C222 119.9(3) ?
C21 C221 C226 123.2(3) ?
C222 C221 C226 116.6(3) ?
C221 C222 C223 121.9(3) ?
C222 C223 C224 120.4(3) ?
O22 C224 C223 125.6(3) yes
O22 C224 C225 115.6(3) yes
C223 C224 C225 118.8(3) yes
C224 C225 C226 120.4(3) ?
C221 C226 C225 121.7(3) ?
C224 O22 C227 117.4(3) yes
C21 C231 C232 122.3(3) ?
C21 C231 C236 121.0(3) ?
C232 C231 C236 116.7(3) ?
C231 C232 C233 122.2(3) ?
C232 C233 C234 119.6(3) ?
O23 C234 C233 123.9(3) yes
O23 C234 C235 116.4(3) yes
C233 C234 C235 119.6(3) yes
C234 C235 C236 119.7(3) ?
C231 C236 C235 122.2(3) ?
C234 O23 C237 117.3(3) yes

loop_
_geom_bond_atom_site_label_1
_geom_bond_atom_site_label_2
_geom_bond_distance
_geom_bond_publ_flag
O1 C11 1.459(3) yes
C11 C111 1.543(4) yes
C11 C121 1.529(5) yes
C11 C131 1.521(4) yes
C111 C112 1.379(4) ?
C111 C116 1.376(4) ?
C112 C113 1.377(5) ?
C113 C114 1.376(4) ?
C114 C115 1.365(4) ?
C115 C116 1.385(4) ?
O11 C114 1.371(4) yes
O11 C117 1.409(4) yes
C121 C122 1.389(4) ?
C121 C126 1.362(4) ?
C122 C123 1.378(5) ?
C123 C124 1.388(5) ?
C124 C125 1.368(5) ?
C125 C126 1.391(5) ?
O12 C124 1.380(4) yes
O12 C127 1.421(5) yes
C131 C132 1.387(5) ?
C131 C136 1.387(4) ?
C132 C133 1.377(4) ?
C133 C134 1.374(4) ?
C134 C135 1.384(5) ?
C135 C136 1.379(4) ?
O13 C134 1.364(4) yes
O13 C137 1.418(5) yes
O2 C21 1.441(3) yes
C21 C211 1.527(4) yes
C21 C221 1.525(4) yes
C21 C231 1.530(4) yes
C211 C212 1.394(4) ?
C211 C216 1.384(4) ?
C212 C213 1.384(4) ?
C213 C214 1.367(4) ?
C214 C215 1.383(4) ?
C215 C216 1.365(4) ?
O21 C214 1.370(4) yes
O21 C217 1.423(4) yes
C221 C222 1.393(5) ?
C221 C226 1.387(4) ?
C222 C223 1.380(4) ?
C223 C224 1.372(5) ?
C224 C225 1.385(5) ?
C225 C226 1.380(4) ?
O22 C224 1.376(4) yes
O22 C227 1.427(5) yes
C231 C232 1.378(4) ?
C231 C236 1.387(4) ?
C232 C233 1.388(4) ?
C233 C234 1.372(4) ?
C234 C235 1.380(4) ?
C235 C236 1.378(5) ?
O23 C234 1.372(4) yes
O23 C237 1.407(5) yes

loop_
_geom_torsion_atom_site_label_1
_geom_torsion_atom_site_label_2
_geom_torsion_atom_site_label_3
_geom_torsion_atom_site_label_4
_geom_torsion
_geom_torsion_publ_flag
C111 C11 O1 H1 89 no
C121 C11 O1 H1 -33 no
C131 C11 O1 H1 -154 yes
C211 C21 O2 H2 -172 yes
C221 C21 O2 H2 69 no
C231 C21 O2 H2 54 no
O1 C11 C111 C112 -34.9(4) yes
O1 C11 C111 C116 148.9(3) yes
C131 C11 C111 C116 34.7(4) ?
C121 C11 C111 C116 -91.5(4) ?
C131 C11 C111 C112 -149.1(3) ?
C121 C11 C111 C112 84.7(4) ?
C116 C111 C112 C113 0.0(5) ?
C11 C111 C112 C113 -176.4(3) ?
C111 C112 C113 C114 -0.5(6) ?
C112 C113 C114 C115 1.1(6) ?
C112 C113 C114 O11 179.6(3) ?
O11 C114 C115 C116 -179.5(4) ?
C113 C114 C115 C116 -1.1(6) ?
C112 C111 C116 C115 0.0(5) ?
C11 C111 C116 C115 176.3(3) ?
C114 C115 C116 C111 0.6(6) ?
C113 C114 O11 C117 174.3(4) yes
C115 C114 O11 C117 -7.3(6) yes
O1 C11 C121 C122 -51.4(4) yes
O1 C11 C121 C126 128.0(3) yes
C131 C11 C121 C126 -116.1(3) ?
C111 C11 C121 C126 8.5(4) ?
C131 C11 C121 C122 64.6(4) ?
C111 C11 C121 C122 -170.9(3) ?
C126 C121 C122 C123 0.6(5) ?
C11 C121 C122 C123 -180.0(3) ?
C121 C122 C123 C124 -0.8(6) ?
C122 C123 C124 C125 0.0(5) ?
C122 C123 C124 O12 178.7(3) ?
O12 C124 C125 C126 -177.6(3) ?
C123 C124 C125 C126 0.9(5) ?
C122 C121 C126 C125 0.4(5) ?
C11 C121 C126 C125 -179.0(3) ?
C124 C125 C126 C121 -1.2(5) ?
C123 C124 O12 C127 173.5(3) yes
C125 C124 O12 C127 -8.0(5) yes
O1 C11 C131 C132 -45.4(4) yes
O1 C11 C131 C136 137.8(3) yes
C121 C11 C131 C132 -163.4(3) ?
C111 C11 C131 C132 71.0(3) ?
C121 C11 C131 C136 19.8(4) ?
C111 C11 C131 C136 -105.9(3) ?
C136 C131 C132 C133 -1.5(4) ?
C11 C131 C132 C133 -178.6(3) ?
C131 C132 C133 C134 1.5(5) ?
C132 C133 C134 O13 179.0(3) ?
C132 C133 C134 C135 -1.1(5) ?
O13 C134 C135 C136 -179.3(3) ?
C133 C134 C135 C136 0.7(5) ?
C134 C135 C136 C131 -0.8(5) ?
C132 C131 C136 C135 1.2(4) ?
C11 C131 C136 C135 178.1(3) ?
C133 C134 O13 C137 -2.8(5) yes
C135 C134 O13 C137 177.2(3) yes
O2 C21 C211 C212 33.4(4) yes
O2 C21 C211 C216 -149.2(3) yes
C221 C21 C211 C216 -31.4(4) ?
C231 C21 C211 C216 92.0(3) ?
C221 C21 C211 C212 151.2(3) ?
C231 C21 C211 C212 -85.4(3) ?
C216 C211 C212 C213 -0.2(4) ?
C21 C211 C212 C213 177.3(3) ?
C211 C212 C213 C214 -0.1(5) ?
C212 C213 C214 O21 179.6(4) ?
C212 C213 C214 C215 0.1(5) ?
C213 C214 C215 C216 0.2(5) ?
O21 C214 C215 C216 -179.3(3) ?
C214 C215 C216 C211 -0.6(5) ?
C212 C211 C216 C215 0.6(5) ?
C21 C211 C216 C215 -176.9(3) ?
C213 C214 O21 C217 8.9(6) yes
C215 C214 O21 C217 -171.5(4) yes
O2 C21 C221 C222 43.1(4) yes
O2 C21 C221 C226 -142.6(3) yes
C211 C21 C221 C226 102.2(3) ?
C231 C21 C221 C226 -20.5(4) ?
C211 C21 C221 C222 -72.1(3) ?
C231 C21 C221 C222 165.2(3) ?
C226 C221 C222 C223 -2.7(5) ?
C21 C221 C222 C223 172.0(3) ?
C221 C222 C223 C224 0.3(5) ?
C222 C223 C224 O22 -178.0(3) ?
C222 C223 C224 C225 2.2(5) ?
C223 C224 C225 C226 -2.3(5) ?
O22 C224 C225 C226 177.9(3) ?
C224 C225 C226 C221 -0.2(5) ?
C222 C221 C226 C225 2.6(4) ?
C21 C221 C226 C225 -171.9(3) ?
C223 C224 O22 C227 6.6(5) yes
C225 C224 O22 C227 -173.6(3) yes
O2 C21 C231 C232 -130.8(3) yes
O2 C21 C231 C236 50.8(4) yes
C221 C21 C231 C232 107.5(3) ?
C211 C21 C231 C232 -15.2(4) ?
C221 C21 C231 C236 -70.9(4) ?
C211 C21 C231 C236 166.4(3) ?
C236 C231 C232 C233 -1.3(5) ?
C21 C231 C232 C233 -179.8(3) ?
C231 C232 C233 C234 -0.5(5) ?
C232 C233 C234 O23 -178.9(3) ?
C232 C233 C234 C235 1.9(5) ?
C233 C234 C235 C236 -1.5(5) ?
O23 C234 C235 C236 179.3(3) ?
C234 C235 C236 C231 -0.5(6) ?
C232 C231 C236 C235 1.8(5) ?
C21 C231 C236 C235 -179.7(3) ?
C233 C234 O23 C237 4.5(5) yes
C235 C234 O23 C237 -176.3(4) yes

loop_
_cod_related_entry_id
_cod_related_entry_database
_cod_related_entry_code
1 ChemSpider 68856
